data_7230336
loop_
_publ_author_name
'Singh, Manjeet'
'Bhandary, Subhrajyoti'
'Bhowal, Rohit'
'Chopra, Deepak'

_publ_section_title
;
 Observation of bending, cracking and jumping phenomena on cooling and
 heating of tetrahydrate berberine chloride crystals
;
_journal_issue 16
_journal_name_full CrystEngComm
_journal_page_first 2253
_journal_paper_doi 10.1039/C8CE00114F
_journal_volume 20
_journal_year 2018
_chemical_formula_sum 'C20 H26 Cl N O8'
_chemical_formula_weight 443.87
_space_group_crystal_system triclinic
_space_group_IT_number 2
_space_group_name_Hall '-P 1'
_space_group_name_H-M_alt 'P -1'
_symmetry_space_group_name_Hall '-P 1'
_symmetry_space_group_name_H-M 'P -1'
_atom_sites_solution_hydrogens mixed
_audit_creation_method SHELXL-2018/1
_audit_update_record
;
2018-02-12 deposited with the CCDC.
2018-03-20 downloaded from the CCDC.
;
_cell_angle_alpha 76.205(4)
_cell_angle_beta 89.221(4)
_cell_angle_gamma 85.231(4)
_cell_formula_units_Z 2
_cell_length_a 6.8909(4)
_cell_length_b 11.4787(6)
_cell_length_c 13.1419(7)
_cell_measurement_reflns_used 1025
_cell_measurement_temperature 100(2)
_cell_measurement_theta_max 22.32
_cell_measurement_theta_min 2.70
_cell_volume 1006.01(10)
_computing_cell_refinement 'Bruker SAINT'
_computing_data_collection 'Bruker APEX2'
_computing_data_reduction 'Bruker SAINT'
_computing_structure_refinement 'SHELXL-2018/1 (Sheldrick, 2018)'
_computing_structure_solution 'SHELXS-97 (Sheldrick 2008)'
_diffrn_ambient_temperature 100(2)
_diffrn_measured_fraction_theta_full 0.997
_diffrn_measured_fraction_theta_max 0.997
_diffrn_measurement_device_type 'Bruker APEX-II CCD'
_diffrn_measurement_method '\f and \w scans'
_diffrn_radiation_type MoK\a
_diffrn_radiation_wavelength 0.71073
_diffrn_reflns_av_R_equivalents 0.0840
_diffrn_reflns_av_unetI/netI 0.0854
_diffrn_reflns_Laue_measured_fraction_full 0.997
_diffrn_reflns_Laue_measured_fraction_max 0.997
_diffrn_reflns_limit_h_max 8
_diffrn_reflns_limit_h_min -8
_diffrn_reflns_limit_k_max 13
_diffrn_reflns_limit_k_min -13
_diffrn_reflns_limit_l_max 15
_diffrn_reflns_limit_l_min -15
_diffrn_reflns_number 13968
_diffrn_reflns_point_group_measured_fraction_full 0.997
_diffrn_reflns_point_group_measured_fraction_max 0.997
_diffrn_reflns_theta_full 25.055
_diffrn_reflns_theta_max 25.055
_diffrn_reflns_theta_min 1.833
_exptl_absorpt_coefficient_mu 0.239
_exptl_absorpt_correction_T_max 0.7461
_exptl_absorpt_correction_T_min 0.6163
_exptl_absorpt_correction_type multi-scan
_exptl_absorpt_process_details 'SADABS 2014/5'
_exptl_crystal_colour Yellow
_exptl_crystal_density_diffrn 1.465
_exptl_crystal_description Needle
_exptl_crystal_F_000 468
_exptl_crystal_size_max 0.310
_exptl_crystal_size_mid 0.080
_exptl_crystal_size_min 0.010
_refine_diff_density_max 0.487
_refine_diff_density_min -0.362
_refine_diff_density_rms 0.098
_refine_ls_extinction_method none
_refine_ls_goodness_of_fit_ref 1.006
_refine_ls_hydrogen_treatment mixed
_refine_ls_matrix_type full
_refine_ls_number_parameters 295
_refine_ls_number_reflns 3562
_refine_ls_number_restraints 12
_refine_ls_restrained_S_all 1.004
_refine_ls_R_factor_all 0.1036
_refine_ls_R_factor_gt 0.0580
_refine_ls_shift/su_max 0.000
_refine_ls_shift/su_mean 0.000
_refine_ls_structure_factor_coef Fsqd
_refine_ls_weighting_details 'w=1/[\s^2^(Fo^2^)+(0.0951P)^2^] where P=(Fo^2^+2Fc^2^)/3'
_refine_ls_weighting_scheme calc
_refine_ls_wR_factor_gt 0.1443
_refine_ls_wR_factor_ref 0.1786
_reflns_Friedel_coverage 0.000
_reflns_number_gt 2267
_reflns_number_total 3562
_reflns_threshold_expression 'I > 2\s(I)'
_cod_data_source_file c8ce00114f2.cif
_cod_data_source_block shelx
_cod_depositor_comments 'Adding full bibliography for 7230336--7230337.cif.'
_cod_database_code 7230336
_shelx_shelxl_version_number 2018/1
_shelx_space_group_comment
;
The symmetry employed for this shelxl refinement is uniquely defined
by the following loop, which should always be used as a source of
symmetry information in preference to the above space-group names.
They are only intended as comments.
;
_shelx_estimated_absorpt_t_min 0.930
_shelx_estimated_absorpt_t_max 0.998

loop_
_space_group_symop_operation_xyz
'x, y, z'
'-x, -y, -z'

loop_
_atom_site_label
_atom_site_type_symbol
_atom_site_fract_x
_atom_site_fract_y
_atom_site_fract_z
_atom_site_U_iso_or_equiv
_atom_site_adp_type
_atom_site_occupancy
_atom_site_site_symmetry_order
_atom_site_calc_flag
_atom_site_refinement_flags_posn
_atom_site_refinement_flags_adp
C1 C 0.3779(6) -0.5607(3) 0.7985(3) 0.0239(9) Uani 1 1 d . .
H1A H 0.519715 -0.583898 0.800483 0.029 Uiso 1 1 calc R U
H1B H 0.307957 -0.634793 0.812840 0.029 Uiso 1 1 calc R U
C2 C 0.3061(5) -0.3736(3) 0.8184(3) 0.0190(8) Uani 1 1 d . .
C3 C 0.2844(5) -0.2716(3) 0.8557(3) 0.0194(8) Uani 1 1 d . .
H3 H 0.285456 -0.275432 0.928694 0.023 Uiso 1 1 calc R U
C4 C 0.2607(5) -0.1612(3) 0.7813(3) 0.0194(8) Uani 1 1 d . .
C5 C 0.2531(5) -0.0440(3) 0.8154(3) 0.0210(9) Uani 1 1 d . .
H5A H 0.201560 -0.056620 0.887559 0.025 Uiso 1 1 calc R U
H5B H 0.386619 -0.018299 0.816130 0.025 Uiso 1 1 calc R U
C6 C 0.1260(5) 0.0539(3) 0.7431(3) 0.0207(9) Uani 1 1 d . .
H6A H -0.012008 0.036044 0.752984 0.025 Uiso 1 1 calc R U
H6B H 0.140030 0.131817 0.761014 0.025 Uiso 1 1 calc R U
C7 C 0.1646(5) 0.1728(3) 0.5670(3) 0.0179(8) Uani 1 1 d . .
H7 H 0.130178 0.240833 0.594754 0.022 Uiso 1 1 calc R U
C8 C 0.1973(5) 0.1893(3) 0.4593(3) 0.0160(8) Uani 1 1 d . .
C9 C 0.1761(5) 0.3051(3) 0.3898(3) 0.0186(8) Uani 1 1 d . .
C10 C 0.1999(5) 0.3155(3) 0.2834(3) 0.0180(8) Uani 1 1 d . .
C11 C 0.2515(5) 0.2119(3) 0.2450(3) 0.0177(8) Uani 1 1 d . .
H11 H 0.267228 0.219903 0.171788 0.021 Uiso 1 1 calc R U
C12 C 0.2790(5) 0.1001(3) 0.3121(3) 0.0185(8) Uani 1 1 d . .
H12 H 0.317722 0.032092 0.285089 0.022 Uiso 1 1 calc R U
C13 C 0.2507(5) 0.0852(3) 0.4202(3) 0.0170(8) Uani 1 1 d . .
C14 C 0.2708(5) -0.0270(3) 0.4924(3) 0.0156(8) Uani 1 1 d . .
H14 H 0.310032 -0.096562 0.467581 0.019 Uiso 1 1 calc R U
C15 C 0.2361(5) -0.0402(3) 0.5967(3) 0.0179(8) Uani 1 1 d . .
C16 C 0.2549(5) -0.1571(3) 0.6745(3) 0.0174(8) Uani 1 1 d . .
C17 C 0.2768(5) -0.2637(3) 0.6386(3) 0.0193(8) Uani 1 1 d . .
H17 H 0.273468 -0.261888 0.565975 0.023 Uiso 1 1 calc R U
C18 C 0.3031(5) -0.3696(3) 0.7125(3) 0.0186(8) Uani 1 1 d . .
C19 C 0.2739(5) 0.4549(3) 0.4696(3) 0.0252(9) Uani 1 1 d . .
H19A H 0.221011 0.524954 0.494606 0.038 Uiso 1 1 calc R U
H19B H 0.336038 0.394535 0.528099 0.038 Uiso 1 1 calc R U
H19C H 0.370323 0.479940 0.414971 0.038 Uiso 1 1 calc R U
C20 C 0.1822(6) 0.4423(4) 0.1090(3) 0.0243(9) Uani 1 1 d . .
H20A H 0.158405 0.527632 0.073620 0.036 Uiso 1 1 calc R U
H20B H 0.312122 0.412127 0.090809 0.036 Uiso 1 1 calc R U
H20C H 0.083973 0.396528 0.086481 0.036 Uiso 1 1 calc R U
Cl1 Cl 0.40322(15) 0.77482(9) 0.33064(8) 0.0288(3) Uani 1 1 d . .
N1 N 0.1809(4) 0.0632(3) 0.6314(2) 0.0167(7) Uani 1 1 d . .
O1 O 0.3269(4) -0.4911(2) 0.87526(18) 0.0213(6) Uani 1 1 d . .
O2 O 0.3213(4) -0.4845(2) 0.69792(19) 0.0223(6) Uani 1 1 d . .
O3 O 0.1169(3) 0.4036(2) 0.42685(18) 0.0191(6) Uani 1 1 d . .
O4 O 0.1706(4) 0.4285(2) 0.22133(18) 0.0212(6) Uani 1 1 d . .
O5 O 0.0277(4) 0.6562(2) 0.2850(2) 0.0279(7) Uani 1 1 d D .
O6 O 0.0302(4) 0.7546(3) 0.0706(2) 0.0356(7) Uani 1 1 d D .
O7 O 0.3377(4) 0.8817(3) 0.0964(2) 0.0385(8) Uani 1 1 d D .
O8 O -0.3172(4) 0.8679(3) -0.0163(2) 0.0376(8) Uani 1 1 d D .
H8B H -0.307(6) 0.9407(14) -0.046(3) 0.045 Uiso 1 1 d D U
H6C H 0.017(5) 0.719(4) 0.1341(13) 0.045 Uiso 1 1 d D U
H8A H -0.421(4) 0.863(3) 0.018(3) 0.045 Uiso 1 1 d D U
H6D H -0.082(3) 0.785(4) 0.049(3) 0.045 Uiso 1 1 d D U
H5C H 0.036(5) 0.5813(10) 0.306(3) 0.045 Uiso 1 1 d D U
H5D H 0.136(3) 0.680(3) 0.295(3) 0.045 Uiso 1 1 d D U
H7A H 0.371(6) 0.863(4) 0.1598(12) 0.045 Uiso 1 1 d D U
H7B H 0.240(4) 0.845(4) 0.091(3) 0.045 Uiso 1 1 d D U

loop_
_atom_site_aniso_label
_atom_site_aniso_U_11
_atom_site_aniso_U_22
_atom_site_aniso_U_33
_atom_site_aniso_U_23
_atom_site_aniso_U_13
_atom_site_aniso_U_12
C1 0.033(2) 0.019(2) 0.019(2) -0.0047(17) 0.0003(17) -0.0006(18)
C2 0.0163(19) 0.016(2) 0.021(2) 0.0016(17) 0.0005(16) -0.0015(15)
C3 0.019(2) 0.019(2) 0.018(2) -0.0016(17) 0.0030(16) -0.0008(16)
C4 0.019(2) 0.021(2) 0.018(2) -0.0039(17) -0.0006(15) -0.0031(16)
C5 0.029(2) 0.018(2) 0.0152(19) -0.0010(16) -0.0004(16) -0.0034(17)
C6 0.023(2) 0.023(2) 0.017(2) -0.0066(17) 0.0017(16) -0.0022(17)
C7 0.0161(19) 0.019(2) 0.019(2) -0.0033(17) -0.0045(15) -0.0032(15)
C8 0.0109(18) 0.018(2) 0.018(2) -0.0023(16) -0.0026(15) -0.0013(15)
C9 0.0148(19) 0.018(2) 0.023(2) -0.0055(17) 0.0001(15) 0.0000(15)
C10 0.0154(19) 0.018(2) 0.018(2) 0.0011(16) -0.0027(15) -0.0027(15)
C11 0.0143(19) 0.022(2) 0.017(2) -0.0059(17) 0.0003(15) -0.0014(16)
C12 0.0158(19) 0.022(2) 0.020(2) -0.0076(17) -0.0030(15) -0.0016(16)
C13 0.0118(19) 0.019(2) 0.020(2) -0.0036(16) -0.0004(15) -0.0022(15)
C14 0.0127(19) 0.017(2) 0.019(2) -0.0067(16) -0.0018(15) -0.0005(15)
C15 0.0104(18) 0.020(2) 0.024(2) -0.0060(17) -0.0022(15) 0.0011(15)
C16 0.0135(18) 0.016(2) 0.023(2) -0.0042(16) -0.0003(15) -0.0007(15)
C17 0.0141(19) 0.025(2) 0.018(2) -0.0022(17) -0.0023(15) -0.0005(16)
C18 0.0170(19) 0.021(2) 0.019(2) -0.0065(17) -0.0039(15) -0.0014(16)
C19 0.028(2) 0.022(2) 0.027(2) -0.0077(18) -0.0042(17) -0.0033(17)
C20 0.028(2) 0.030(2) 0.012(2) 0.0001(17) -0.0036(16) -0.0003(18)
Cl1 0.0362(6) 0.0238(6) 0.0269(6) -0.0080(4) -0.0050(4) 0.0012(4)
N1 0.0172(16) 0.0197(18) 0.0124(16) -0.0037(13) -0.0004(12) 0.0018(13)
O1 0.0304(15) 0.0152(14) 0.0165(14) -0.0010(11) 0.0006(11) 0.0003(11)
O2 0.0327(15) 0.0154(14) 0.0180(14) -0.0030(11) -0.0055(11) 0.0019(11)
O3 0.0215(14) 0.0167(14) 0.0204(14) -0.0076(11) -0.0030(11) 0.0013(11)
O4 0.0328(15) 0.0153(14) 0.0132(13) 0.0001(11) -0.0019(11) 0.0008(11)
O5 0.0301(16) 0.0208(15) 0.0324(17) -0.0055(13) -0.0040(13) -0.0013(12)
O6 0.0364(18) 0.042(2) 0.0270(16) -0.0063(15) -0.0011(14) -0.0002(15)
O7 0.0389(19) 0.044(2) 0.0279(17) 0.0017(15) 0.0007(14) -0.0085(15)
O8 0.0365(19) 0.0399(19) 0.0376(19) -0.0121(15) 0.0010(14) -0.0016(15)

loop_
_atom_type_symbol
_atom_type_description
_atom_type_scat_dispersion_real
_atom_type_scat_dispersion_imag
_atom_type_scat_source
C C 0.0033 0.0016 'International Tables Vol C Tables 4.2.6.8 and 6.1.1.4'
H H 0.0000 0.0000 'International Tables Vol C Tables 4.2.6.8 and 6.1.1.4'
N N 0.0061 0.0033 'International Tables Vol C Tables 4.2.6.8 and 6.1.1.4'
O O 0.0106 0.0060 'International Tables Vol C Tables 4.2.6.8 and 6.1.1.4'
Cl Cl 0.1484 0.1585 'International Tables Vol C Tables 4.2.6.8 and 6.1.1.4'

loop_
_geom_angle_atom_site_label_1
_geom_angle_atom_site_label_2
_geom_angle_atom_site_label_3
_geom_angle
O2 C1 O1 106.4(3)
O2 C1 H1A 110.5
O1 C1 H1A 110.5
O2 C1 H1B 110.5
O1 C1 H1B 110.5
H1A C1 H1B 108.6
C3 C2 O1 127.8(3)
C3 C2 C18 122.1(3)
O1 C2 C18 110.0(3)
C2 C3 C4 117.1(3)
C2 C3 H3 121.5
C4 C3 H3 121.5
C16 C4 C3 120.9(3)
C16 C4 C5 118.6(3)
C3 C4 C5 120.4(3)
C6 C5 C4 111.6(3)
C6 C5 H5A 109.3
C4 C5 H5A 109.3
C6 C5 H5B 109.3
C4 C5 H5B 109.3
H5A C5 H5B 108.0
N1 C6 C5 111.0(3)
N1 C6 H6A 109.4
C5 C6 H6A 109.4
N1 C6 H6B 109.4
C5 C6 H6B 109.4
H6A C6 H6B 108.0
N1 C7 C8 121.3(3)
N1 C7 H7 119.4
C8 C7 H7 119.4
C7 C8 C9 121.7(3)
C7 C8 C13 117.9(3)
C9 C8 C13 120.3(3)
O3 C9 C10 120.4(3)
O3 C9 C8 120.1(3)
C10 C9 C8 119.3(3)
O4 C10 C9 116.1(3)
O4 C10 C11 123.8(3)
C9 C10 C11 120.1(3)
C12 C11 C10 120.9(3)
C12 C11 H11 119.6
C10 C11 H11 119.6
C11 C12 C13 120.8(3)
C11 C12 H12 119.6
C13 C12 H12 119.6
C12 C13 C14 123.4(3)
C12 C13 C8 118.5(3)
C14 C13 C8 118.0(3)
C15 C14 C13 122.6(3)
C15 C14 H14 118.7
C13 C14 H14 118.7
C14 C15 N1 117.6(3)
C14 C15 C16 123.8(3)
N1 C15 C16 118.5(3)
C4 C16 C17 120.7(3)
C4 C16 C15 120.4(3)
C17 C16 C15 118.8(3)
C18 C17 C16 117.1(3)
C18 C17 H17 121.4
C16 C17 H17 121.4
C17 C18 O2 128.2(3)
C17 C18 C2 122.0(3)
O2 C18 C2 109.7(3)
O3 C19 H19A 109.5
O3 C19 H19B 109.5
H19A C19 H19B 109.5
O3 C19 H19C 109.5
H19A C19 H19C 109.5
H19B C19 H19C 109.5
O4 C20 H20A 109.5
O4 C20 H20B 109.5
H20A C20 H20B 109.5
O4 C20 H20C 109.5
H20A C20 H20C 109.5
H20B C20 H20C 109.5
C7 N1 C15 122.5(3)
C7 N1 C6 117.2(3)
C15 N1 C6 120.2(3)
C2 O1 C1 104.8(3)
C18 O2 C1 105.4(3)
C9 O3 C19 113.9(3)
C10 O4 C20 117.8(3)
H5C O5 H5D 108(2)
H6C O6 H6D 106(2)
H7A O7 H7B 107(2)
H8B O8 H8A 109(2)

loop_
_geom_bond_atom_site_label_1
_geom_bond_atom_site_label_2
_geom_bond_distance
C1 O2 1.438(4)
C1 O1 1.453(4)
C1 H1A 0.9900
C1 H1B 0.9900
C2 C3 1.370(5)
C2 O1 1.373(4)
C2 C18 1.382(5)
C3 C4 1.402(5)
C3 H3 0.9500
C4 C16 1.394(5)
C4 C5 1.513(5)
C5 C6 1.511(5)
C5 H5A 0.9900
C5 H5B 0.9900
C6 N1 1.493(4)
C6 H6A 0.9900
C6 H6B 0.9900
C7 N1 1.335(4)
C7 C8 1.400(5)
C7 H7 0.9500
C8 C9 1.419(5)
C8 C13 1.429(5)
C9 O3 1.364(4)
C9 C10 1.383(5)
C10 O4 1.358(4)
C10 C11 1.417(5)
C11 C12 1.373(5)
C11 H11 0.9500
C12 C13 1.402(5)
C12 H12 0.9500
C13 C14 1.404(5)
C14 C15 1.363(5)
C14 H14 0.9500
C15 N1 1.392(5)
C15 C16 1.477(5)
C16 C17 1.410(5)
C17 C18 1.364(5)
C17 H17 0.9500
C18 O2 1.373(4)
C19 O3 1.454(4)
C19 H19A 0.9800
C19 H19B 0.9800
C19 H19C 0.9800
C20 O4 1.449(4)
C20 H20A 0.9800
C20 H20B 0.9800
C20 H20C 0.9800
O5 H5C 0.836(10)
O5 H5D 0.840(10)
O6 H6C 0.844(10)
O6 H6D 0.843(10)
O7 H7A 0.840(10)
O7 H7B 0.834(10)
O8 H8B 0.844(10)
O8 H8A 0.840(10)
